data_4025370
loop_
_publ_author_name
'Todd W. Hudnall'
'Eric J. Moorhead'
'Dmitry G. Gusev'
'Christopher W. Bielawski'

_publ_section_title
;
 N,N'-Diamidoketenimines via Coupling of Isocyanides to an N-Heterocyclic
 Carbene
;
_journal_name_full 'Journal of Organic Chemistry'
_journal_page_first 2763
_journal_page_last 2766
_journal_paper_doi 10.1021/jo100427g
_journal_volume 75
_journal_year 2010
_chemical_formula_moiety N,N-(Dipp)-2,4-Oxo-3,3-(Me2)-1-CN-(C4H9)
_chemical_formula_sum 'C35 H49 N3 O2'
_chemical_formula_weight 543.77
_chemical_name_common 6-KetoDipp-nBu-isocyanide
_chemical_name_systematic
; 
 ? 
;
_space_group_IT_number 62
_symmetry_cell_setting orthorhombic
_symmetry_space_group_name_Hall '-P 2ac 2n'
_symmetry_space_group_name_H-M 'P n m a'
_atom_sites_solution_hydrogens geom
_atom_sites_solution_primary direct
_atom_sites_solution_secondary difmap
_audit_creation_method SHELXL-97
_cell_angle_alpha 90.00
_cell_angle_beta 90.00
_cell_angle_gamma 90.00
_cell_formula_units_Z 4
_cell_length_a 20.072(4)
_cell_length_b 17.495(4)
_cell_length_c 9.4424(19)
_cell_measurement_temperature 150(2)
_cell_volume 3315.8(12)
_computing_cell_refinement 'Collect software, Nonius B.V. 1998'
_computing_data_collection 'Collect software, Nonius B.V. 1998'
_computing_data_reduction 'DENZO and Scalepack (Otwinoski and Minor, 1997)'
_computing_structure_refinement 'SHELXL-97 (Sheldrick, 1997)'
_computing_structure_solution 'SHELXS-97 (Sheldrick, 1990)'
_diffrn_ambient_temperature 150(2)
_diffrn_measured_fraction_theta_full 0.981
_diffrn_measured_fraction_theta_max 0.981
_diffrn_measurement_device_type 'CCD area detector'
_diffrn_measurement_method 'omega scans'
_diffrn_radiation_monochromator graphite
_diffrn_radiation_source 'fine-focus sealed tube'
_diffrn_radiation_type MoK\a
_diffrn_radiation_wavelength 0.71073
_diffrn_reflns_av_R_equivalents 0.0140
_diffrn_reflns_av_sigmaI/netI 0.0239
_diffrn_reflns_limit_h_max 23
_diffrn_reflns_limit_h_min -23
_diffrn_reflns_limit_k_max 20
_diffrn_reflns_limit_k_min -20
_diffrn_reflns_limit_l_max 11
_diffrn_reflns_limit_l_min -11
_diffrn_reflns_number 5429
_diffrn_reflns_theta_full 25.00
_diffrn_reflns_theta_max 25.00
_diffrn_reflns_theta_min 2.65
_exptl_absorpt_coefficient_mu 0.067
_exptl_absorpt_correction_type none
_exptl_absorpt_process_details none
_exptl_crystal_colour yellow
_exptl_crystal_density_diffrn 1.089
_exptl_crystal_density_method 'not measured'
_exptl_crystal_description block
_exptl_crystal_F_000 1184
_exptl_crystal_size_max .364
_exptl_crystal_size_mid .326
_exptl_crystal_size_min .280
_refine_diff_density_max 1.074
_refine_diff_density_min -0.683
_refine_diff_density_rms 0.052
_refine_ls_extinction_method none
_refine_ls_goodness_of_fit_ref 1.006
_refine_ls_hydrogen_treatment constr
_refine_ls_matrix_type full
_refine_ls_number_parameters 202
_refine_ls_number_reflns 2971
_refine_ls_number_restraints 0
_refine_ls_restrained_S_all 1.006
_refine_ls_R_factor_all 0.0901
_refine_ls_R_factor_gt 0.0747
_refine_ls_shift/su_max 0.033
_refine_ls_shift/su_mean 0.001
_refine_ls_structure_factor_coef Fsqd
_refine_ls_weighting_details 'calc w=1/[\s^2^(Fo^2^)+(0.0000P)^2^+5.8004P] where P=(Fo^2^+2Fc^2^)/3'
_refine_ls_weighting_scheme calc
_refine_ls_wR_factor_gt 0.1362
_refine_ls_wR_factor_ref 0.1452
_reflns_number_gt 2350
_reflns_number_total 2971
_reflns_threshold_expression >2sigma(I)
_cod_data_source_file jo100427g_si_003_1.cif
_cod_data_source_block 2a
_cod_depositor_comments
;
The following automatic conversions were performed:

'_symmetry_cell_setting' value 'Orthorhombic' changed to
'orthorhombic' according to the built-in table from CIF Core
dictionary named 'cif_core.dic' version 2.4.1 from 2010-06-29.

Automatic conversion script
Id: cif_fix_values 1646 2011-03-28 12:23:43Z adriana 
;
_cod_original_cell_volume 3315.6(11)
_cod_database_code 4025370

loop_
_symmetry_equiv_pos_as_xyz
'x, y, z'
'-x+1/2, -y, z+1/2'
'-x, y+1/2, -z'
'x+1/2, -y+1/2, -z+1/2'
'-x, -y, -z'
'x-1/2, y, -z-1/2'
'x, -y-1/2, z'
'-x-1/2, y-1/2, z-1/2'

loop_
_atom_site_label
_atom_site_type_symbol
_atom_site_fract_x
_atom_site_fract_y
_atom_site_fract_z
_atom_site_U_iso_or_equiv
_atom_site_adp_type
_atom_site_occupancy
_atom_site_symmetry_multiplicity
_atom_site_calc_flag
_atom_site_refinement_flags
_atom_site_disorder_assembly
_atom_site_disorder_group
N1 N 0.17362(9) 0.18112(10) 0.8093(2) 0.0303(4) Uani 1 1 d . . .
O1 O 0.24151(10) 0.11568(11) 0.6638(2) 0.0580(6) Uani 1 1 d . . .
C1 C 0.14918(17) 0.2500 0.8662(4) 0.0341(8) Uani 1 2 d S . .
C7 C 0.14352(11) 0.11063(13) 0.8594(3) 0.0356(6) Uani 1 1 d . . .
C3 C 0.22373(12) 0.17697(14) 0.7122(3) 0.0360(6) Uani 1 1 d . . .
C4 C 0.25813(18) 0.2500 0.6685(4) 0.0428(9) Uani 1 2 d S . .
C8 C 0.17304(13) 0.07328(14) 0.9747(3) 0.0426(6) Uani 1 1 d . . .
C12 C 0.08722(13) 0.08328(14) 0.7886(3) 0.0440(6) Uani 1 1 d . . .
C16 C 0.05578(13) 0.12522(16) 0.6655(3) 0.0479(7) Uani 1 1 d . . .
H16A H 0.0758 0.1763 0.6614 0.058 Uiso 1 1 calc R . .
C11 C 0.06108(15) 0.01362(16) 0.8356(4) 0.0599(8) Uani 1 1 d . . .
H11A H 0.0236 -0.0066 0.7915 0.072 Uiso 1 1 calc R . .
C9 C 0.14513(15) 0.00345(16) 1.0147(3) 0.0564(8) Uani 1 1 d . . .
H9A H 0.1640 -0.0239 1.0890 0.068 Uiso 1 1 calc R . .
C2 C 0.1046(2) 0.2500 0.9671(5) 0.0653(14) Uani 1 2 d S . .
C13 C 0.23368(13) 0.10452(16) 1.0503(3) 0.0477(7) Uani 1 1 d . . .
H13A H 0.2383 0.1586 1.0250 0.057 Uiso 1 1 calc R . .
C10 C 0.09016(15) -0.02550(17) 0.9462(4) 0.0643(9) Uani 1 1 d . . .
H10A H 0.0724 -0.0721 0.9749 0.077 Uiso 1 1 calc R . .
N2 N 0.0533(3) 0.2500 1.0401(7) 0.140(3) Uani 1 2 d S . .
C18 C -0.01913(15) 0.1354(2) 0.6858(4) 0.0745(10) Uani 1 1 d . . .
H18A H -0.0274 0.1607 0.7742 0.112 Uiso 1 1 calc R . .
H18B H -0.0403 0.0862 0.6863 0.112 Uiso 1 1 calc R . .
H18C H -0.0368 0.1655 0.6096 0.112 Uiso 1 1 calc R . .
C15 C 0.29682(15) 0.06323(19) 1.0038(4) 0.0673(9) Uani 1 1 d . . .
H15A H 0.3011 0.0664 0.9027 0.101 Uiso 1 1 calc R . .
H15B H 0.2944 0.0105 1.0317 0.101 Uiso 1 1 calc R . .
H15C H 0.3348 0.0867 1.0476 0.101 Uiso 1 1 calc R . .
C14 C 0.2270(2) 0.0993(2) 1.2115(3) 0.0798(11) Uani 1 1 d . . .
H14A H 0.1872 0.1253 1.2410 0.120 Uiso 1 1 calc R . .
H14B H 0.2650 0.1227 1.2554 0.120 Uiso 1 1 calc R . .
H14C H 0.2245 0.0466 1.2392 0.120 Uiso 1 1 calc R . .
C17 C 0.07109(19) 0.0851(2) 0.5258(4) 0.0804(11) Uani 1 1 d . . .
H17A H 0.1184 0.0795 0.5156 0.121 Uiso 1 1 calc R . .
H17B H 0.0540 0.1151 0.4487 0.121 Uiso 1 1 calc R . .
H17C H 0.0505 0.0356 0.5251 0.121 Uiso 1 1 calc R . .
C6 C 0.2670(4) 0.2500 0.5102(6) 0.121(3) Uani 1 2 d S . .
H6A H 0.2241 0.2500 0.4650 0.181 Uiso 1 2 d SR . .
H6B H 0.2913 0.2948 0.4824 0.181 Uiso 1 1 d R . .
C22 C -0.1189(3) 0.2500 1.3173(6) 0.116(3) Uani 1 2 d S . .
H22A H -0.1617 0.2281 1.2965 0.173 Uiso 0.50 1 d PR . .
H22B H -0.1080 0.2500 1.4148 0.173 Uiso 1 2 d SR . .
H22C H -0.1203 0.3041 1.3001 0.173 Uiso 0.50 1 d PR . .
C20 C -0.0002(3) 0.2500 1.2600(7) 0.148(4) Uani 1 2 d S . .
H20A H -0.0026 0.3047 1.2538 0.178 Uiso 0.50 1 d PR . .
H20B H 0.0118 0.2377 1.3557 0.178 Uiso 0.50 1 d PR . .
C5 C 0.3265(2) 0.2500 0.7424(9) 0.117(3) Uani 1 2 d S . .
H5A H 0.3510 0.2052 0.7151 0.176 Uiso 1 1 d R . .
H5C H 0.3203 0.2500 0.8432 0.176 Uiso 1 2 d SR . .
C19 C 0.0499(6) 0.2264(5) 1.1743(10) 0.154(5) Uani 0.50 1 d P . .
H19A H 0.0910 0.2413 1.2184 0.184 Uiso 0.50 1 d PR . .
H19B H 0.0492 0.1715 1.1732 0.184 Uiso 0.50 1 d PR . .
C21 C -0.0702(4) 0.2191(5) 1.2353(8) 0.092(3) Uani 0.50 1 d P . .
H21A H -0.0820 0.2275 1.1381 0.110 Uiso 0.50 1 d PR . .
H21B H -0.0699 0.1649 1.2515 0.110 Uiso 0.50 1 d PR . .

loop_
_atom_site_aniso_label
_atom_site_aniso_U_11
_atom_site_aniso_U_22
_atom_site_aniso_U_33
_atom_site_aniso_U_23
_atom_site_aniso_U_13
_atom_site_aniso_U_12
N1 0.0317(10) 0.0256(9) 0.0337(10) 0.0007(8) 0.0030(8) 0.0010(8)
O1 0.0650(13) 0.0401(11) 0.0690(14) -0.0111(10) 0.0217(11) 0.0100(9)
C1 0.0379(18) 0.0281(16) 0.0362(19) 0.000 0.0085(16) 0.000
C7 0.0367(12) 0.0261(11) 0.0438(14) 0.0031(11) 0.0024(11) 0.0003(10)
C3 0.0355(12) 0.0359(13) 0.0364(13) -0.0018(11) 0.0009(11) 0.0031(11)
C4 0.040(2) 0.042(2) 0.046(2) 0.000 0.0162(17) 0.000
C8 0.0460(14) 0.0338(13) 0.0479(15) 0.0070(12) -0.0012(12) 0.0035(11)
C12 0.0412(14) 0.0337(13) 0.0571(17) 0.0032(12) -0.0017(13) -0.0012(11)
C16 0.0411(14) 0.0435(15) 0.0592(17) 0.0028(14) -0.0121(13) -0.0025(12)
C11 0.0506(17) 0.0394(15) 0.090(2) 0.0068(16) -0.0083(16) -0.0112(13)
C9 0.0627(18) 0.0415(15) 0.0648(19) 0.0205(14) -0.0060(16) 0.0009(14)
C2 0.079(3) 0.040(2) 0.077(3) 0.000 0.045(3) 0.000
C13 0.0557(16) 0.0418(15) 0.0455(15) 0.0076(12) -0.0098(13) 0.0028(13)
C10 0.0629(19) 0.0386(16) 0.091(2) 0.0209(17) -0.0022(18) -0.0104(14)
N2 0.174(6) 0.120(5) 0.125(5) 0.000 0.112(5) 0.000
C18 0.0487(18) 0.089(2) 0.086(2) 0.012(2) -0.0106(17) 0.0147(17)
C15 0.0539(18) 0.0619(19) 0.086(2) -0.0042(18) -0.0158(17) 0.0072(15)
C14 0.095(3) 0.094(3) 0.051(2) 0.0103(19) -0.0126(19) -0.007(2)
C17 0.085(2) 0.092(3) 0.064(2) -0.003(2) -0.0127(19) 0.022(2)
C6 0.234(8) 0.067(3) 0.061(3) 0.000 0.078(5) 0.000
C22 0.076(4) 0.200(8) 0.070(4) 0.000 0.005(3) 0.000
C20 0.059(4) 0.304(12) 0.081(4) 0.000 0.020(3) 0.000
C5 0.034(2) 0.070(3) 0.247(9) 0.000 -0.018(4) 0.000
C19 0.239(12) 0.087(9) 0.135(8) -0.004(5) 0.141(8) 0.008(6)
C21 0.078(5) 0.139(9) 0.059(4) 0.003(4) 0.015(4) 0.013(4)

loop_
_atom_type_symbol
_atom_type_description
_atom_type_scat_dispersion_real
_atom_type_scat_dispersion_imag
_atom_type_scat_source
C C 0.0033 0.0016 'International Tables Vol C Tables 4.2.6.8 and 6.1.1.4'
H H 0.0000 0.0000 'International Tables Vol C Tables 4.2.6.8 and 6.1.1.4'
N N 0.0061 0.0033 'International Tables Vol C Tables 4.2.6.8 and 6.1.1.4'
O O 0.0106 0.0060 'International Tables Vol C Tables 4.2.6.8 and 6.1.1.4'

loop_
_geom_angle_atom_site_label_1
_geom_angle_atom_site_label_2
_geom_angle_atom_site_label_3
_geom_angle
_geom_angle_site_symmetry_1
_geom_angle_site_symmetry_3
_geom_angle_publ_flag
C3 N1 C1 124.0(2) . . ?
C3 N1 C7 118.74(19) . . ?
C1 N1 C7 117.24(18) . . ?
C2 C1 N1 121.11(13) . 7_565 ?
C2 C1 N1 121.11(13) . . ?
N1 C1 N1 117.8(3) 7_565 . ?
C12 C7 C8 123.6(2) . . ?
C12 C7 N1 118.1(2) . . ?
C8 C7 N1 118.2(2) . . ?
O1 C3 N1 121.0(2) . . ?
O1 C3 C4 120.5(2) . . ?
N1 C3 C4 118.4(2) . . ?
C6 C4 C3 109.0(2) . . ?
C6 C4 C3 109.0(2) . 7_565 ?
C3 C4 C3 115.6(3) . 7_565 ?
C6 C4 C5 110.2(5) . . ?
C3 C4 C5 106.5(2) . . ?
C3 C4 C5 106.5(2) 7_565 . ?
C9 C8 C7 116.7(2) . . ?
C9 C8 C13 120.7(2) . . ?
C7 C8 C13 122.6(2) . . ?
C7 C12 C11 116.8(2) . . ?
C7 C12 C16 122.6(2) . . ?
C11 C12 C16 120.6(2) . . ?
C12 C16 C17 111.0(2) . . ?
C12 C16 C18 111.8(2) . . ?
C17 C16 C18 111.1(3) . . ?
C12 C16 H16A 107.6 . . ?
C17 C16 H16A 107.6 . . ?
C18 C16 H16A 107.6 . . ?
C10 C11 C12 120.9(3) . . ?
C10 C11 H11A 119.5 . . ?
C12 C11 H11A 119.5 . . ?
C10 C9 C8 121.1(3) . . ?
C10 C9 H9A 119.4 . . ?
C8 C9 H9A 119.4 . . ?
N2 C2 C1 167.0(6) . . ?
C8 C13 C15 111.2(2) . . ?
C8 C13 C14 112.1(3) . . ?
C15 C13 C14 109.4(3) . . ?
C8 C13 H13A 108.0 . . ?
C15 C13 H13A 108.0 . . ?
C14 C13 H13A 108.0 . . ?
C9 C10 C11 120.9(3) . . ?
C9 C10 H10A 119.6 . . ?
C11 C10 H10A 119.6 . . ?
C2 N2 C19 124.7(9) . . ?
C2 N2 C19 124.7(9) . 7_565 ?
C19 N2 C19 36.0(8) . 7_565 ?
C16 C18 H18A 109.5 . . ?
C16 C18 H18B 109.5 . . ?
H18A C18 H18B 109.5 . . ?
C16 C18 H18C 109.5 . . ?
H18A C18 H18C 109.5 . . ?
H18B C18 H18C 109.5 . . ?
C13 C15 H15A 109.5 . . ?
C13 C15 H15B 109.5 . . ?
H15A C15 H15B 109.5 . . ?
C13 C15 H15C 109.5 . . ?
H15A C15 H15C 109.5 . . ?
H15B C15 H15C 109.5 . . ?
C13 C14 H14A 109.5 . . ?
C13 C14 H14B 109.5 . . ?
H14A C14 H14B 109.5 . . ?
C13 C14 H14C 109.5 . . ?
H14A C14 H14C 109.5 . . ?
H14B C14 H14C 109.5 . . ?
C16 C17 H17A 109.5 . . ?
C16 C17 H17B 109.5 . . ?
H17A C17 H17B 109.5 . . ?
C16 C17 H17C 109.5 . . ?
H17A C17 H17C 109.5 . . ?
H17B C17 H17C 109.5 . . ?
C4 C6 H6A 109.7 . . ?
C4 C6 H6B 109.4 . . ?
H6A C6 H6B 109.5 . . ?
C21 C22 C21 46.8(7) 7_565 . ?
C21 C22 H22A 133.3 7_565 . ?
C21 C22 H22A 111.6 . . ?
C21 C22 H22B 112.8 7_565 . ?
C21 C22 H22B 112.8 . . ?
H22A C22 H22B 113.9 . . ?
C21 C22 H22C 62.1 7_565 . ?
C21 C22 H22C 108.4 . . ?
H22A C22 H22C 109.5 . . ?
H22B C22 H22C 99.8 . . ?
C19 C20 C19 35.5(7) 7_565 . ?
C19 C20 C21 134.6(8) 7_565 . ?
C19 C20 C21 119.1(7) . . ?
C19 C20 C21 119.1(7) 7_565 7_565 ?
C19 C20 C21 134.6(8) . 7_565 ?
C21 C20 C21 41.6(6) . 7_565 ?
C19 C20 H20A 72.3 7_565 . ?
C19 C20 H20A 107.7 . . ?
C21 C20 H20A 107.4 . . ?
C21 C20 H20A 65.9 7_565 . ?
C19 C20 H20B 116.3 7_565 . ?
C19 C20 H20B 107.9 . . ?
C21 C20 H20B 107.2 . . ?
C21 C20 H20B 117.0 7_565 . ?
H20A C20 H20B 107.0 . . ?
C4 C5 H5A 109.5 . . ?
C4 C5 H5C 109.5 . . ?
H5A C5 H5C 109.5 . . ?
C19 C19 N2 72.0(4) 7_565 . ?
C19 C19 C20 72.3(4) 7_565 . ?
N2 C19 C20 120.6(10) . . ?
C19 C19 H19A 74.2 7_565 . ?
N2 C19 H19A 106.5 . . ?
C20 C19 H19A 107.3 . . ?
C19 C19 H19B 178.9 7_565 . ?
N2 C19 H19B 107.4 . . ?
C20 C19 H19B 107.5 . . ?
H19A C19 H19B 106.8 . . ?
C21 C21 C22 66.6(4) 7_565 . ?
C21 C21 C20 69.2(3) 7_565 . ?
C22 C21 C20 115.8(6) . . ?
C21 C21 H21A 81.2 7_565 . ?
C22 C21 H21A 107.8 . . ?
C20 C21 H21A 108.7 . . ?
C21 C21 H21B 170.8 7_565 . ?
C22 C21 H21B 107.8 . . ?
C20 C21 H21B 108.7 . . ?
H21A C21 H21B 107.8 . . ?

loop_
_geom_bond_atom_site_label_1
_geom_bond_atom_site_label_2
_geom_bond_distance
_geom_bond_site_symmetry_2
_geom_bond_publ_flag
N1 C3 1.363(3) . ?
N1 C1 1.408(2) . ?
N1 C7 1.452(3) . ?
O1 C3 1.219(3) . ?
C1 C2 1.307(5) . ?
C1 N1 1.408(2) 7_565 ?
C7 C12 1.397(3) . ?
C7 C8 1.401(3) . ?
C3 C4 1.510(3) . ?
C4 C6 1.505(6) . ?
C4 C3 1.510(3) 7_565 ?
C4 C5 1.540(6) . ?
C8 C9 1.396(4) . ?
C8 C13 1.514(4) . ?
C12 C11 1.399(4) . ?
C12 C16 1.513(4) . ?
C16 C17 1.526(4) . ?
C16 C18 1.526(4) . ?
C16 H16A 0.9800 . ?
C11 C10 1.379(4) . ?
C11 H11A 0.9300 . ?
C9 C10 1.376(4) . ?
C9 H9A 0.9300 . ?
C2 N2 1.240(6) . ?
C13 C15 1.524(4) . ?
C13 C14 1.531(4) . ?
C13 H13A 0.9800 . ?
C10 H10A 0.9300 . ?
N2 C19 1.334(10) . ?
N2 C19 1.334(10) 7_565 ?
C18 H18A 0.9600 . ?
C18 H18B 0.9600 . ?
C18 H18C 0.9600 . ?
C15 H15A 0.9600 . ?
C15 H15B 0.9600 . ?
C15 H15C 0.9600 . ?
C14 H14A 0.9600 . ?
C14 H14B 0.9600 . ?
C14 H14C 0.9600 . ?
C17 H17A 0.9600 . ?
C17 H17B 0.9600 . ?
C17 H17C 0.9600 . ?
C6 H6A 0.9600 . ?
C6 H6B 0.9599 . ?
C22 C21 1.359(8) 7_565 ?
C22 C21 1.359(8) . ?
C22 H22A 0.9601 . ?
C22 H22B 0.9465 . ?
C22 H22C 0.9600 . ?
C20 C19 1.356(9) 7_565 ?
C20 C19 1.356(9) . ?
C20 C21 1.523(8) . ?
C20 C21 1.523(8) 7_565 ?
C20 H20A 0.9601 . ?
C20 H20B 0.9599 . ?
C5 H5A 0.9596 . ?
C5 H5C 0.9595 . ?
C19 C19 0.826(17) 7_565 ?
C19 H19A 0.9600 . ?
C19 H19B 0.9599 . ?
C21 C21 1.081(17) 7_565 ?
C21 H21A 0.9600 . ?
C21 H21B 0.9601 . ?
